data_7207338
loop_
_publ_author_name
'Akpinar, Handan'
'Mague, Joel T.'
'Novak, Miguel A.'
'Friedman, Jonathan R.'
'Lahti, Paul M.'

_publ_section_title
;
 Radicals organized by disk shaped aromatics -- polymorphism and
 co-crystals that tune inter-electron exchange
;
_journal_issue 5
_journal_name_full CrystEngComm
_journal_page_first 1515
_journal_paper_doi 10.1039/c1ce06096a
_journal_volume 14
_journal_year 2012
_chemical_formula_moiety 'C23 H21 N2 O2'
_chemical_formula_sum 'C23 H21 N2 O2'
_chemical_formula_weight 357.42
_chemical_name_systematic
;
?
;
_space_group_IT_number 14
_symmetry_cell_setting monoclinic
_symmetry_space_group_name_Hall '-P 2yn'
_symmetry_space_group_name_H-M 'P 1 21/n 1'
_atom_sites_solution_hydrogens geom
_atom_sites_solution_primary direct
_atom_sites_solution_secondary difmap
_audit_creation_method SHELXL-97
_cell_angle_alpha 90.00
_cell_angle_beta 91.483(2)
_cell_angle_gamma 90.00
_cell_formula_units_Z 8
_cell_length_a 14.428(2)
_cell_length_b 7.4072(12)
_cell_length_c 33.289(5)
_cell_measurement_reflns_used 1065
_cell_measurement_temperature 100(2)
_cell_measurement_theta_max 26.36
_cell_measurement_theta_min 2.29
_cell_volume 3556.4(9)
_computing_cell_refinement 'Bruker SAINT (Bruker-AXS 2009a)'
_computing_data_collection 'Bruker APEX2 (Bruker-AXS, 2009)'
_computing_data_reduction 'Bruker SAINT (Bruker-AXS 2009a)'
_computing_molecular_graphics 'Bruker SHELXTL(Bruker-AXS 2008)'
_computing_publication_material 'Bruker SHELXTL(Bruker-AXS 2008)'
_computing_structure_refinement 'SHELXL (Sheldrick, 2008)'
_computing_structure_solution 'SHELXS (Sheldrick, 2008)'
_diffrn_ambient_temperature 100(2)
_diffrn_measured_fraction_theta_full 0.998
_diffrn_measured_fraction_theta_max 0.998
_diffrn_measurement_device_type 'Bruker Smart APEX CCD'
_diffrn_measurement_method '\f and \w scans'
_diffrn_radiation_monochromator graphite
_diffrn_radiation_source 'fine-focus sealed tube'
_diffrn_radiation_type MoK\a
_diffrn_radiation_wavelength 0.71073
_diffrn_reflns_av_R_equivalents 0.0000
_diffrn_reflns_av_sigmaI/netI 0.1333
_diffrn_reflns_limit_h_max 18
_diffrn_reflns_limit_h_min -18
_diffrn_reflns_limit_k_max 9
_diffrn_reflns_limit_k_min 0
_diffrn_reflns_limit_l_max 41
_diffrn_reflns_limit_l_min 0
_diffrn_reflns_number 7335
_diffrn_reflns_theta_full 26.47
_diffrn_reflns_theta_max 26.47
_diffrn_reflns_theta_min 1.22
_exptl_absorpt_coefficient_mu 0.086
_exptl_absorpt_correction_T_max 0.9983
_exptl_absorpt_correction_T_min 0.8069
_exptl_absorpt_correction_type multi-scan
_exptl_absorpt_process_details 'TWINABS (Sheldrick, 2008a)'
_exptl_crystal_colour blue
_exptl_crystal_density_diffrn 1.335
_exptl_crystal_density_method 'not measured'
_exptl_crystal_description Plate
_exptl_crystal_F_000 1512
_exptl_crystal_size_max 0.17
_exptl_crystal_size_mid 0.06
_exptl_crystal_size_min 0.02
_refine_diff_density_max 0.229
_refine_diff_density_min -0.267
_refine_diff_density_rms 0.055
_refine_ls_extinction_method none
_refine_ls_goodness_of_fit_ref 0.961
_refine_ls_hydrogen_treatment constr
_refine_ls_matrix_type full
_refine_ls_number_parameters 495
_refine_ls_number_reflns 7335
_refine_ls_number_restraints 0
_refine_ls_restrained_S_all 0.961
_refine_ls_R_factor_all 0.1664
_refine_ls_R_factor_gt 0.0723
_refine_ls_shift/su_max 0.001
_refine_ls_shift/su_mean 0.000
_refine_ls_structure_factor_coef Fsqd
_refine_ls_weighting_details 'calc w=1/[\s^2^(Fo^2^)+(0.0489P)^2^] where P=(Fo^2^+2Fc^2^)/3'
_refine_ls_weighting_scheme calc
_refine_ls_wR_factor_gt 0.1172
_refine_ls_wR_factor_ref 0.1407
_reflns_number_gt 3478
_reflns_number_total 7335
_reflns_threshold_expression >2sigma(I)
_cod_data_source_file c1ce06096a.txt
_cod_data_source_block phl006_0m
_cod_depositor_comments
;
The following automatic conversions were performed:

'_symmetry_cell_setting' value 'Monoclinic' changed to 'monoclinic'
according to /home/saulius/struct/CIF-dictionaries/cif_core.dic
dictionary named 'cif_core.dic' version 2.4.1 from 2010-06-29.

Automatic conversion script
Id: cif_fix_values 1715 2011-07-08 13:25:40Z adriana 
;
_cod_original_cell_volume 3556.4(10)
_cod_original_sg_symbol_H-M P2(1)/n
_cod_database_code 7207338

loop_
_symmetry_equiv_pos_as_xyz
'x, y, z'
'-x+1/2, y+1/2, -z+1/2'
'-x, -y, -z'
'x-1/2, -y-1/2, z-1/2'

loop_
_atom_site_label
_atom_site_type_symbol
_atom_site_fract_x
_atom_site_fract_y
_atom_site_fract_z
_atom_site_U_iso_or_equiv
_atom_site_adp_type
_atom_site_occupancy
_atom_site_symmetry_multiplicity
_atom_site_calc_flag
_atom_site_refinement_flags
O1 O 0.20310(15) 0.4329(3) 0.10340(6) 0.0339(6) Uani 1 1 d .
O2 O -0.02934(16) 0.2864(3) 0.01008(7) 0.0349(6) Uani 1 1 d .
N1 N 0.12299(19) 0.4146(4) 0.08588(8) 0.0279(7) Uani 1 1 d .
N2 N 0.01315(19) 0.3389(4) 0.04237(8) 0.0262(7) Uani 1 1 d .
C1 C 0.1062(2) 0.3560(4) 0.04800(9) 0.0256(8) Uani 1 1 d .
C2 C 0.0348(2) 0.4770(4) 0.10484(9) 0.0246(8) Uani 1 1 d .
C3 C -0.0356(2) 0.3598(5) 0.08138(9) 0.0262(8) Uani 1 1 d .
C4 C 0.0381(2) 0.4479(5) 0.14990(9) 0.0301(9) Uani 1 1 d .
H4A H 0.0508 0.3204 0.1557 0.045 Uiso 1 1 calc R
H4B H -0.0217 0.4816 0.1610 0.045 Uiso 1 1 calc R
H4C H 0.0872 0.5228 0.1621 0.045 Uiso 1 1 calc R
C5 C 0.0264(2) 0.6782(4) 0.09499(10) 0.0322(9) Uani 1 1 d .
H5A H 0.0828 0.7409 0.1043 0.048 Uiso 1 1 calc R
H5B H -0.0272 0.7288 0.1085 0.048 Uiso 1 1 calc R
H5C H 0.0183 0.6938 0.0659 0.048 Uiso 1 1 calc R
C6 C -0.1306(2) 0.4419(5) 0.07506(10) 0.0334(9) Uani 1 1 d .
H6A H -0.1250 0.5578 0.0612 0.050 Uiso 1 1 calc R
H6B H -0.1589 0.4610 0.1012 0.050 Uiso 1 1 calc R
H6C H -0.1695 0.3601 0.0588 0.050 Uiso 1 1 calc R
C7 C -0.0431(2) 0.1686(5) 0.09849(10) 0.0365(9) Uani 1 1 d .
H7A H -0.0758 0.0909 0.0790 0.055 Uiso 1 1 calc R
H7B H -0.0774 0.1720 0.1235 0.055 Uiso 1 1 calc R
H7C H 0.0192 0.1203 0.1039 0.055 Uiso 1 1 calc R
C8 C 0.1747(2) 0.3045(5) 0.01866(9) 0.0268(8) Uani 1 1 d .
C9 C 0.1651(3) 0.1354(5) 0.00031(10) 0.0330(9) Uani 1 1 d .
H9 H 0.1153 0.0587 0.0072 0.040 Uiso 1 1 calc R
C10 C 0.2272(2) 0.0799(5) -0.02764(10) 0.0316(9) Uani 1 1 d .
H10 H 0.2199 -0.0359 -0.0396 0.038 Uiso 1 1 calc R
C11 C 0.3008(2) 0.1888(5) -0.03894(9) 0.0284(8) Uani 1 1 d .
C12 C 0.3661(3) 0.1356(5) -0.06812(10) 0.0349(9) Uani 1 1 d .
H12 H 0.3607 0.0191 -0.0799 0.042 Uiso 1 1 calc R
C13 C 0.4348(3) 0.2444(5) -0.07954(10) 0.0328(9) Uani 1 1 d .
H13 H 0.4764 0.2041 -0.0993 0.039 Uiso 1 1 calc R
C14 C 0.4464(2) 0.4213(5) -0.06235(10) 0.0308(9) Uani 1 1 d .
C15 C 0.5192(3) 0.5354(5) -0.07317(10) 0.0326(9) Uani 1 1 d .
H15 H 0.5619 0.4969 -0.0926 0.039 Uiso 1 1 calc R
C16 C 0.5289(2) 0.7028(5) -0.05574(10) 0.0346(9) Uani 1 1 d .
H16 H 0.5789 0.7785 -0.0630 0.042 Uiso 1 1 calc R
C17 C 0.4663(2) 0.7624(5) -0.02766(10) 0.0327(9) Uani 1 1 d .
H17 H 0.4734 0.8793 -0.0163 0.039 Uiso 1 1 calc R
C18 C 0.3929(2) 0.6521(4) -0.01590(9) 0.0246(8) Uani 1 1 d .
C19 C 0.3274(2) 0.7081(5) 0.01306(9) 0.0277(8) Uani 1 1 d .
H19 H 0.3332 0.8250 0.0246 0.033 Uiso 1 1 calc R
C20 C 0.2578(2) 0.6003(4) 0.02451(9) 0.0262(8) Uani 1 1 d .
H20 H 0.2151 0.6433 0.0435 0.031 Uiso 1 1 calc R
C21 C 0.2468(2) 0.4207(5) 0.00840(9) 0.0253(8) Uani 1 1 d .
C22 C 0.3102(2) 0.3635(5) -0.02102(9) 0.0248(8) Uani 1 1 d .
C23 C 0.3835(2) 0.4787(4) -0.03313(9) 0.0243(8) Uani 1 1 d .
O3 O 0.41459(16) 0.6497(3) 0.15964(6) 0.0330(6) Uani 1 1 d .
O4 O 0.39078(15) 1.1046(3) 0.25399(6) 0.0304(6) Uani 1 1 d .
N3 N 0.38949(18) 0.7947(3) 0.17731(7) 0.0239(7) Uani 1 1 d .
N4 N 0.38207(19) 1.0135(4) 0.22131(8) 0.0245(7) Uani 1 1 d .
C24 C 0.4210(2) 0.8521(4) 0.21383(9) 0.0230(8) Uani 1 1 d .
C25 C 0.3109(2) 0.9108(4) 0.16177(9) 0.0234(8) Uani 1 1 d .
C26 C 0.3335(2) 1.0894(4) 0.18426(9) 0.0226(8) Uani 1 1 d .
C27 C 0.2226(2) 0.8174(5) 0.17529(10) 0.0328(9) Uani 1 1 d .
H27A H 0.2208 0.6936 0.1649 0.049 Uiso 1 1 calc R
H27B H 0.1683 0.8839 0.1649 0.049 Uiso 1 1 calc R
H27C H 0.2219 0.8147 0.2047 0.049 Uiso 1 1 calc R
C28 C 0.3117(2) 0.9204(5) 0.11626(9) 0.0326(9) Uani 1 1 d .
H28A H 0.3731 0.9594 0.1077 0.049 Uiso 1 1 calc R
H28B H 0.2649 1.0071 0.1067 0.049 Uiso 1 1 calc R
H28C H 0.2978 0.8010 0.1050 0.049 Uiso 1 1 calc R
C29 C 0.2505(2) 1.2001(5) 0.19550(10) 0.0324(9) Uani 1 1 d .
H29A H 0.2090 1.1263 0.2116 0.049 Uiso 1 1 calc R
H29B H 0.2175 1.2406 0.1710 0.049 Uiso 1 1 calc R
H29C H 0.2711 1.3053 0.2112 0.049 Uiso 1 1 calc R
C30 C 0.4043(2) 1.2047(4) 0.16321(10) 0.0313(9) Uani 1 1 d .
H30A H 0.4271 1.2992 0.1816 0.047 Uiso 1 1 calc R
H30B H 0.3752 1.2606 0.1394 0.047 Uiso 1 1 calc R
H30C H 0.4562 1.1289 0.1551 0.047 Uiso 1 1 calc R
C31 C 0.4824(2) 0.7478(4) 0.24082(9) 0.0228(8) Uani 1 1 d .
C32 C 0.4591(2) 0.5693(4) 0.24929(9) 0.0252(8) Uani 1 1 d .
H32 H 0.4056 0.5175 0.2367 0.030 Uiso 1 1 calc R
C33 C 0.5123(2) 0.4669(4) 0.27557(9) 0.0243(8) Uani 1 1 d .
H33 H 0.4946 0.3458 0.2809 0.029 Uiso 1 1 calc R
C34 C 0.5918(2) 0.5381(4) 0.29450(9) 0.0238(8) Uani 1 1 d .
C35 C 0.6492(2) 0.4372(5) 0.32189(9) 0.0276(8) Uani 1 1 d .
H35 H 0.6318 0.3170 0.3283 0.033 Uiso 1 1 calc R
C36 C 0.7275(2) 0.5064(4) 0.33912(10) 0.0275(8) Uani 1 1 d .
H36 H 0.7642 0.4342 0.3569 0.033 Uiso 1 1 calc R
C37 C 0.7552(2) 0.6877(4) 0.33062(9) 0.0249(8) Uani 1 1 d .
C38 C 0.8365(2) 0.7649(5) 0.34713(10) 0.0312(9) Uani 1 1 d .
H38 H 0.8738 0.6964 0.3655 0.037 Uiso 1 1 calc R
C39 C 0.8636(2) 0.9378(5) 0.33733(10) 0.0315(9) Uani 1 1 d .
H39 H 0.9192 0.9865 0.3488 0.038 Uiso 1 1 calc R
C40 C 0.8101(2) 1.0400(5) 0.31102(9) 0.0269(8) Uani 1 1 d .
H40 H 0.8296 1.1588 0.3045 0.032 Uiso 1 1 calc R
C41 C 0.7275(2) 0.9721(4) 0.29372(9) 0.0233(8) Uani 1 1 d .
C42 C 0.6721(2) 1.0719(5) 0.26550(9) 0.0263(8) Uani 1 1 d .
H42 H 0.6910 1.1902 0.2583 0.032 Uiso 1 1 calc R
C43 C 0.5935(2) 1.0037(4) 0.24860(9) 0.0256(8) Uani 1 1 d .
H43 H 0.5580 1.0752 0.2302 0.031 Uiso 1 1 calc R
C44 C 0.5628(2) 0.8236(4) 0.25814(9) 0.0198(7) Uani 1 1 d .
C45 C 0.6175(2) 0.7196(4) 0.28573(9) 0.0225(8) Uani 1 1 d .
C46 C 0.6993(2) 0.7939(4) 0.30399(9) 0.0221(8) Uani 1 1 d .

loop_
_atom_site_aniso_label
_atom_site_aniso_U_11
_atom_site_aniso_U_22
_atom_site_aniso_U_33
_atom_site_aniso_U_23
_atom_site_aniso_U_13
_atom_site_aniso_U_12
O1 0.0237(14) 0.0482(16) 0.0291(13) 0.0009(12) -0.0132(11) -0.0062(12)
O2 0.0405(15) 0.0355(15) 0.0279(14) -0.0012(11) -0.0152(12) -0.0061(12)
N1 0.0300(17) 0.0292(18) 0.0239(15) 0.0043(13) -0.0096(13) -0.0050(14)
N2 0.0300(17) 0.0259(17) 0.0223(15) -0.0001(13) -0.0098(13) -0.0035(14)
C1 0.026(2) 0.023(2) 0.0269(19) 0.0036(15) -0.0092(16) -0.0016(16)
C2 0.022(2) 0.031(2) 0.0207(18) 0.0012(15) -0.0024(15) -0.0014(16)
C3 0.0228(19) 0.032(2) 0.0234(18) 0.0044(15) -0.0068(15) -0.0047(16)
C4 0.025(2) 0.040(2) 0.0247(19) 0.0032(16) -0.0041(16) -0.0047(17)
C5 0.030(2) 0.034(2) 0.032(2) 0.0010(17) -0.0072(17) -0.0014(18)
C6 0.028(2) 0.040(2) 0.032(2) 0.0004(17) -0.0070(17) -0.0009(18)
C7 0.037(2) 0.034(2) 0.038(2) 0.0120(18) -0.0083(18) -0.0116(18)
C8 0.032(2) 0.024(2) 0.0234(18) 0.0027(15) -0.0071(16) -0.0009(17)
C9 0.039(2) 0.029(2) 0.030(2) 0.0003(17) -0.0131(18) -0.0047(18)
C10 0.040(2) 0.023(2) 0.031(2) -0.0048(17) -0.0161(18) 0.0029(18)
C11 0.032(2) 0.030(2) 0.0229(18) -0.0030(16) -0.0137(16) 0.0095(17)
C12 0.044(2) 0.031(2) 0.028(2) -0.0089(17) -0.0098(18) 0.014(2)
C13 0.038(2) 0.040(2) 0.0203(19) -0.0025(17) -0.0034(17) 0.017(2)
C14 0.034(2) 0.037(2) 0.0206(18) 0.0017(17) -0.0082(17) 0.0063(19)
C15 0.037(2) 0.044(3) 0.0169(18) 0.0069(17) -0.0048(16) 0.0065(19)
C16 0.030(2) 0.047(3) 0.026(2) 0.0127(18) -0.0068(17) -0.0003(19)
C17 0.039(2) 0.031(2) 0.028(2) 0.0056(16) -0.0109(18) -0.0034(18)
C18 0.027(2) 0.028(2) 0.0184(17) 0.0062(15) -0.0123(15) 0.0023(17)
C19 0.031(2) 0.027(2) 0.0256(19) -0.0030(16) -0.0055(16) 0.0002(17)
C20 0.027(2) 0.029(2) 0.0218(18) -0.0014(16) -0.0070(15) 0.0051(17)
C21 0.027(2) 0.027(2) 0.0212(18) 0.0008(15) -0.0104(15) 0.0067(17)
C22 0.025(2) 0.031(2) 0.0182(17) -0.0014(15) -0.0127(15) 0.0071(16)
C23 0.024(2) 0.028(2) 0.0198(18) 0.0017(15) -0.0088(15) 0.0037(16)
O3 0.0430(16) 0.0265(14) 0.0292(13) -0.0100(11) -0.0045(11) 0.0060(12)
O4 0.0355(15) 0.0318(15) 0.0233(12) -0.0104(11) -0.0060(11) 0.0008(12)
N3 0.0273(16) 0.0201(16) 0.0240(15) -0.0024(13) -0.0053(13) 0.0016(13)
N4 0.0297(17) 0.0234(16) 0.0200(15) -0.0025(12) -0.0050(12) 0.0002(13)
C24 0.0214(19) 0.025(2) 0.0223(18) -0.0026(15) -0.0030(15) -0.0018(16)
C25 0.0229(19) 0.028(2) 0.0189(17) 0.0009(15) -0.0088(14) 0.0008(16)
C26 0.0237(19) 0.0233(19) 0.0204(17) -0.0008(15) -0.0059(14) 0.0028(15)
C27 0.028(2) 0.037(2) 0.033(2) 0.0053(17) -0.0062(16) -0.0091(18)
C28 0.040(2) 0.036(2) 0.0217(18) -0.0023(16) -0.0114(16) -0.0002(18)
C29 0.035(2) 0.033(2) 0.029(2) 0.0013(17) -0.0038(17) 0.0072(18)
C30 0.039(2) 0.027(2) 0.028(2) 0.0003(16) -0.0028(17) -0.0040(18)
C31 0.0225(19) 0.028(2) 0.0176(17) -0.0017(15) -0.0008(15) 0.0024(16)
C32 0.030(2) 0.021(2) 0.0237(18) -0.0065(15) -0.0033(16) -0.0026(16)
C33 0.032(2) 0.0171(19) 0.0241(18) -0.0012(14) -0.0010(16) 0.0022(16)
C34 0.025(2) 0.021(2) 0.0250(18) -0.0038(15) 0.0005(15) -0.0014(15)
C35 0.037(2) 0.0214(19) 0.0247(19) 0.0008(15) -0.0010(17) 0.0031(17)
C36 0.027(2) 0.030(2) 0.0247(18) 0.0028(16) -0.0039(16) 0.0041(17)
C37 0.026(2) 0.028(2) 0.0210(18) 0.0009(15) -0.0014(15) 0.0024(16)
C38 0.024(2) 0.041(2) 0.027(2) 0.0029(17) -0.0076(16) 0.0051(18)
C39 0.031(2) 0.036(2) 0.0272(19) -0.0037(17) -0.0006(17) -0.0043(18)
C40 0.025(2) 0.027(2) 0.0284(19) 0.0020(16) -0.0009(16) -0.0002(16)
C41 0.021(2) 0.031(2) 0.0185(17) -0.0024(15) 0.0019(15) 0.0017(16)
C42 0.028(2) 0.026(2) 0.0254(18) -0.0031(16) -0.0010(16) -0.0027(16)
C43 0.025(2) 0.026(2) 0.0256(18) 0.0008(15) -0.0022(15) 0.0015(16)
C44 0.0232(19) 0.0181(19) 0.0178(16) -0.0015(14) -0.0038(14) -0.0041(15)
C45 0.0252(19) 0.025(2) 0.0168(17) -0.0047(15) -0.0006(15) 0.0004(16)
C46 0.027(2) 0.0230(19) 0.0168(17) -0.0024(14) 0.0002(15) 0.0002(16)

loop_
_atom_type_symbol
_atom_type_description
_atom_type_scat_dispersion_real
_atom_type_scat_dispersion_imag
_atom_type_scat_source
C C 0.0033 0.0016 'International Tables Vol C Tables 4.2.6.8 and 6.1.1.4'
H H 0.0000 0.0000 'International Tables Vol C Tables 4.2.6.8 and 6.1.1.4'
N N 0.0061 0.0033 'International Tables Vol C Tables 4.2.6.8 and 6.1.1.4'
O O 0.0106 0.0060 'International Tables Vol C Tables 4.2.6.8 and 6.1.1.4'

loop_
_geom_angle_atom_site_label_1
_geom_angle_atom_site_label_2
_geom_angle_atom_site_label_3
_geom_angle
O1 N1 C1 126.4(3)
O1 N1 C2 122.4(2)
C1 N1 C2 110.9(3)
O2 N2 C1 126.4(3)
O2 N2 C3 122.1(3)
C1 N2 C3 110.8(2)
N1 C1 N2 108.2(3)
N1 C1 C8 127.0(3)
N2 C1 C8 124.7(3)
N1 C2 C4 111.5(3)
N1 C2 C5 105.8(3)
C4 C2 C5 110.6(3)
N1 C2 C3 99.7(2)
C4 C2 C3 115.2(3)
C5 C2 C3 113.2(3)
N2 C3 C6 111.4(2)
N2 C3 C7 105.4(3)
C6 C3 C7 110.6(3)
N2 C3 C2 100.3(2)
C6 C3 C2 115.5(3)
C7 C3 C2 112.7(3)
C2 C4 H4A 109.5
C2 C4 H4B 109.5
H4A C4 H4B 109.5
C2 C4 H4C 109.5
H4A C4 H4C 109.5
H4B C4 H4C 109.5
C2 C5 H5A 109.5
C2 C5 H5B 109.5
H5A C5 H5B 109.5
C2 C5 H5C 109.5
H5A C5 H5C 109.5
H5B C5 H5C 109.5
C3 C6 H6A 109.5
C3 C6 H6B 109.5
H6A C6 H6B 109.5
C3 C6 H6C 109.5
H6A C6 H6C 109.5
H6B C6 H6C 109.5
C3 C7 H7A 109.5
C3 C7 H7B 109.5
H7A C7 H7B 109.5
C3 C7 H7C 109.5
H7A C7 H7C 109.5
H7B C7 H7C 109.5
C9 C8 C21 120.7(3)
C9 C8 C1 117.7(3)
C21 C8 C1 121.6(3)
C10 C9 C8 120.4(3)
C10 C9 H9 119.8
C8 C9 H9 119.8
C9 C10 C11 121.7(3)
C9 C10 H10 119.2
C11 C10 H10 119.2
C10 C11 C12 123.0(3)
C10 C11 C22 118.5(3)
C12 C11 C22 118.5(3)
C13 C12 C11 122.2(3)
C13 C12 H12 118.9
C11 C12 H12 118.9
C12 C13 C14 121.0(3)
C12 C13 H13 119.5
C14 C13 H13 119.5
C15 C14 C23 119.6(3)
C15 C14 C13 121.9(3)
C23 C14 C13 118.5(3)
C16 C15 C14 120.3(3)
C16 C15 H15 119.9
C14 C15 H15 119.9
C15 C16 C17 120.7(4)
C15 C16 H16 119.7
C17 C16 H16 119.7
C16 C17 C18 120.8(3)
C16 C17 H17 119.6
C18 C17 H17 119.6
C17 C18 C23 118.8(3)
C17 C18 C19 122.5(3)
C23 C18 C19 118.6(3)
C20 C19 C18 122.0(3)
C20 C19 H19 119.0
C18 C19 H19 119.0
C19 C20 C21 121.2(3)
C19 C20 H20 119.4
C21 C20 H20 119.4
C8 C21 C22 118.7(3)
C8 C21 C20 123.5(3)
C22 C21 C20 117.7(3)
C21 C22 C23 120.8(3)
C21 C22 C11 120.1(3)
C23 C22 C11 119.1(3)
C18 C23 C14 119.7(3)
C18 C23 C22 119.6(3)
C14 C23 C22 120.6(3)
O3 N3 C24 125.7(3)
O3 N3 C25 122.7(2)
C24 N3 C25 111.2(3)
O4 N4 C24 126.2(3)
O4 N4 C26 122.0(3)
C24 N4 C26 111.5(3)
N4 C24 N3 108.3(3)
N4 C24 C31 127.1(3)
N3 C24 C31 124.6(3)
N3 C25 C28 110.2(3)
N3 C25 C27 105.5(3)
C28 C25 C27 110.1(3)
N3 C25 C26 100.1(2)
C28 C25 C26 115.8(3)
C27 C25 C26 114.2(3)
C29 C26 N4 110.8(3)
C29 C26 C30 110.9(3)
N4 C26 C30 106.4(3)
C29 C26 C25 115.2(3)
N4 C26 C25 99.4(2)
C30 C26 C25 113.1(3)
C25 C27 H27A 109.5
C25 C27 H27B 109.5
H27A C27 H27B 109.5
C25 C27 H27C 109.5
H27A C27 H27C 109.5
H27B C27 H27C 109.5
C25 C28 H28A 109.5
C25 C28 H28B 109.5
H28A C28 H28B 109.5
C25 C28 H28C 109.5
H28A C28 H28C 109.5
H28B C28 H28C 109.5
C26 C29 H29A 109.5
C26 C29 H29B 109.5
H29A C29 H29B 109.5
C26 C29 H29C 109.5
H29A C29 H29C 109.5
H29B C29 H29C 109.5
C26 C30 H30A 109.5
C26 C30 H30B 109.5
H30A C30 H30B 109.5
C26 C30 H30C 109.5
H30A C30 H30C 109.5
H30B C30 H30C 109.5
C32 C31 C44 119.9(3)
C32 C31 C24 118.6(3)
C44 C31 C24 121.5(3)
C33 C32 C31 121.2(3)
C33 C32 H32 119.4
C31 C32 H32 119.4
C32 C33 C34 121.0(3)
C32 C33 H33 119.5
C34 C33 H33 119.5
C33 C34 C45 118.6(3)
C33 C34 C35 123.1(3)
C45 C34 C35 118.4(3)
C36 C35 C34 122.4(3)
C36 C35 H35 118.8
C34 C35 H35 118.8
C35 C36 C37 120.4(3)
C35 C36 H36 119.8
C37 C36 H36 119.8
C38 C37 C46 118.3(3)
C38 C37 C36 122.7(3)
C46 C37 C36 119.0(3)
C39 C38 C37 121.6(3)
C39 C38 H38 119.2
C37 C38 H38 119.2
C40 C39 C38 120.2(3)
C40 C39 H39 119.9
C38 C39 H39 119.9
C39 C40 C41 121.3(3)
C39 C40 H40 119.4
C41 C40 H40 119.4
C40 C41 C42 122.7(3)
C40 C41 C46 118.6(3)
C42 C41 C46 118.6(3)
C43 C42 C41 122.1(3)
C43 C42 H42 119.0
C41 C42 H42 119.0
C42 C43 C44 120.9(3)
C42 C43 H43 119.6
C44 C43 H43 119.6
C31 C44 C45 119.3(3)
C31 C44 C43 122.4(3)
C45 C44 C43 118.3(3)
C44 C45 C46 120.4(3)
C44 C45 C34 120.0(3)
C46 C45 C34 119.6(3)
C37 C46 C45 120.2(3)
C37 C46 C41 120.0(3)
C45 C46 C41 119.6(3)

loop_
_geom_bond_atom_site_label_1
_geom_bond_atom_site_label_2
_geom_bond_distance
O1 N1 1.288(3)
O2 N2 1.284(3)
N1 C1 1.350(4)
N1 C2 1.507(4)
N2 C1 1.357(4)
N2 C3 1.501(4)
C1 C8 1.459(4)
C2 C4 1.515(4)
C2 C5 1.530(4)
C2 C3 1.535(4)
C3 C6 1.508(4)
C3 C7 1.532(4)
C4 H4A 0.9800
C4 H4B 0.9800
C4 H4C 0.9800
C5 H5A 0.9800
C5 H5B 0.9800
C5 H5C 0.9800
C6 H6A 0.9800
C6 H6B 0.9800
C6 H6C 0.9800
C7 H7A 0.9800
C7 H7B 0.9800
C7 H7C 0.9800
C8 C9 1.399(4)
C8 C21 1.399(5)
C9 C10 1.372(5)
C9 H9 0.9500
C10 C11 1.393(5)
C10 H10 0.9500
C11 C12 1.426(4)
C11 C22 1.430(4)
C12 C13 1.340(5)
C12 H12 0.9500
C13 C14 1.438(5)
C13 H13 0.9500
C14 C15 1.402(5)
C14 C23 1.413(4)
C15 C16 1.375(5)
C15 H15 0.9500
C16 C17 1.388(5)
C16 H16 0.9500
C17 C18 1.401(4)
C17 H17 0.9500
C18 C23 1.412(4)
C18 C19 1.429(4)
C19 C20 1.347(4)
C19 H19 0.9500
C20 C21 1.442(4)
C20 H20 0.9500
C21 C22 1.422(4)
C22 C23 1.424(4)
O3 N3 1.281(3)
O4 N4 1.283(3)
N3 C24 1.355(4)
N3 C25 1.504(4)
N4 C24 1.346(4)
N4 C26 1.511(4)
C24 C31 1.466(4)
C25 C28 1.517(4)
C25 C27 1.528(4)
C25 C26 1.551(4)
C26 C29 1.506(4)
C26 C30 1.517(4)
C27 H27A 0.9800
C27 H27B 0.9800
C27 H27C 0.9800
C28 H28A 0.9800
C28 H28B 0.9800
C28 H28C 0.9800
C29 H29A 0.9800
C29 H29B 0.9800
C29 H29C 0.9800
C30 H30A 0.9800
C30 H30B 0.9800
C30 H30C 0.9800
C31 C32 1.394(4)
C31 C44 1.399(4)
C32 C33 1.376(4)
C32 H32 0.9500
C33 C34 1.399(4)
C33 H33 0.9500
C34 C45 1.427(4)
C34 C35 1.427(4)
C35 C36 1.354(4)
C35 H35 0.9500
C36 C37 1.432(4)
C36 H36 0.9500
C37 C38 1.404(4)
C37 C46 1.421(4)
C38 C39 1.381(5)
C38 H38 0.9500
C39 C40 1.378(4)
C39 H39 0.9500
C40 C41 1.403(4)
C40 H40 0.9500
C41 C42 1.425(4)
C41 C46 1.426(4)
C42 C43 1.350(4)
C42 H42 0.9500
C43 C44 1.444(4)
C43 H43 0.9500
C44 C45 1.422(4)
C45 C46 1.423(4)

loop_
_geom_torsion_atom_site_label_1
_geom_torsion_atom_site_label_2
_geom_torsion_atom_site_label_3
_geom_torsion_atom_site_label_4
_geom_torsion
O1 N1 C1 N2 174.0(3)
C2 N1 C1 N2 -12.1(4)
O1 N1 C1 C8 -1.3(5)
C2 N1 C1 C8 172.6(3)
O2 N2 C1 N1 180.0(3)
C3 N2 C1 N1 -9.6(4)
O2 N2 C1 C8 -4.6(5)
C3 N2 C1 C8 165.8(3)
O1 N1 C2 C4 -36.3(4)
C1 N1 C2 C4 149.5(3)
O1 N1 C2 C5 83.9(3)
C1 N1 C2 C5 -90.3(3)
O1 N1 C2 C3 -158.4(3)
C1 N1 C2 C3 27.3(3)
O2 N2 C3 C6 -40.3(4)
C1 N2 C3 C6 148.7(3)
O2 N2 C3 C7 79.7(3)
C1 N2 C3 C7 -91.3(3)
O2 N2 C3 C2 -163.1(3)
C1 N2 C3 C2 25.9(3)
N1 C2 C3 N2 -29.5(3)
C4 C2 C3 N2 -148.9(3)
C5 C2 C3 N2 82.4(3)
N1 C2 C3 C6 -149.4(3)
C4 C2 C3 C6 91.2(4)
C5 C2 C3 C6 -37.5(4)
N1 C2 C3 C7 82.1(3)
C4 C2 C3 C7 -37.3(4)
C5 C2 C3 C7 -166.0(3)
N1 C1 C8 C9 127.4(4)
N2 C1 C8 C9 -47.1(5)
N1 C1 C8 C21 -53.9(5)
N2 C1 C8 C21 131.6(3)
C21 C8 C9 C10 1.0(5)
C1 C8 C9 C10 179.7(3)
C8 C9 C10 C11 -0.6(5)
C9 C10 C11 C12 -179.5(3)
C9 C10 C11 C22 -0.7(5)
C10 C11 C12 C13 177.9(3)
C22 C11 C12 C13 -0.8(5)
C11 C12 C13 C14 0.6(5)
C12 C13 C14 C15 178.4(3)
C12 C13 C14 C23 -0.2(5)
C23 C14 C15 C16 -0.6(5)
C13 C14 C15 C16 -179.2(3)
C14 C15 C16 C17 -0.9(5)
C15 C16 C17 C18 1.1(5)
C16 C17 C18 C23 0.0(5)
C16 C17 C18 C19 179.6(3)
C17 C18 C19 C20 -179.2(3)
C23 C18 C19 C20 0.4(5)
C18 C19 C20 C21 1.0(5)
C9 C8 C21 C22 -0.1(5)
C1 C8 C21 C22 -178.8(3)
C9 C8 C21 C20 176.5(3)
C1 C8 C21 C20 -2.2(5)
C19 C20 C21 C8 -178.7(3)
C19 C20 C21 C22 -2.1(4)
C8 C21 C22 C23 178.5(3)
C20 C21 C22 C23 1.8(4)
C8 C21 C22 C11 -1.2(4)
C20 C21 C22 C11 -178.0(3)
C10 C11 C22 C21 1.6(4)
C12 C11 C22 C21 -179.6(3)
C10 C11 C22 C23 -178.1(3)
C12 C11 C22 C23 0.6(4)
C17 C18 C23 C14 -1.4(4)
C19 C18 C23 C14 178.9(3)
C17 C18 C23 C22 178.9(3)
C19 C18 C23 C22 -0.7(4)
C15 C14 C23 C18 1.7(5)
C13 C14 C23 C18 -179.6(3)
C15 C14 C23 C22 -178.6(3)
C13 C14 C23 C22 0.0(4)
C21 C22 C23 C18 -0.4(4)
C11 C22 C23 C18 179.4(3)
C21 C22 C23 C14 180.0(3)
C11 C22 C23 C14 -0.3(4)
O4 N4 C24 N3 175.4(3)
C26 N4 C24 N3 -11.0(4)
O4 N4 C24 C31 -1.2(5)
C26 N4 C24 C31 172.4(3)
O3 N3 C24 N4 177.0(3)
C25 N3 C24 N4 -10.4(4)
O3 N3 C24 C31 -6.3(5)
C25 N3 C24 C31 166.2(3)
O3 N3 C25 C28 -38.8(4)
C24 N3 C25 C28 148.4(3)
O3 N3 C25 C27 80.0(3)
C24 N3 C25 C27 -92.8(3)
O3 N3 C25 C26 -161.2(3)
C24 N3 C25 C26 26.0(3)
O4 N4 C26 C29 -38.2(4)
C24 N4 C26 C29 147.9(3)
O4 N4 C26 C30 82.5(3)
C24 N4 C26 C30 -91.4(3)
O4 N4 C26 C25 -159.9(3)
C24 N4 C26 C25 26.3(3)
N3 C25 C26 C29 -147.1(3)
C28 C25 C26 C29 94.5(3)
C27 C25 C26 C29 -35.0(4)
N3 C25 C26 N4 -28.7(3)
C28 C25 C26 N4 -147.1(3)
C27 C25 C26 N4 83.4(3)
N3 C25 C26 C30 83.8(3)
C28 C25 C26 C30 -34.6(4)
C27 C25 C26 C30 -164.1(3)
N4 C24 C31 C32 126.0(4)
N3 C24 C31 C32 -50.0(4)
N4 C24 C31 C44 -53.7(5)
N3 C24 C31 C44 130.3(3)
C44 C31 C32 C33 2.2(5)
C24 C31 C32 C33 -177.6(3)
C31 C32 C33 C34 -0.4(5)
C32 C33 C34 C45 -0.6(5)
C32 C33 C34 C35 -179.9(3)
C33 C34 C35 C36 178.1(3)
C45 C34 C35 C36 -1.2(5)
C34 C35 C36 C37 0.8(5)
C35 C36 C37 C38 -178.9(3)
C35 C36 C37 C46 0.2(5)
C46 C37 C38 C39 -1.5(5)
C36 C37 C38 C39 177.6(3)
C37 C38 C39 C40 0.5(5)
C38 C39 C40 C41 0.1(5)
C39 C40 C41 C42 -178.0(3)
C39 C40 C41 C46 0.2(5)
C40 C41 C42 C43 178.9(3)
C46 C41 C42 C43 0.7(5)
C41 C42 C43 C44 -0.9(5)
C32 C31 C44 C45 -2.9(4)
C24 C31 C44 C45 176.8(3)
C32 C31 C44 C43 176.1(3)
C24 C31 C44 C43 -4.2(5)
C42 C43 C44 C31 -179.2(3)
C42 C43 C44 C45 -0.1(5)
C31 C44 C45 C46 -179.6(3)
C43 C44 C45 C46 1.4(4)
C31 C44 C45 C34 2.0(4)
C43 C44 C45 C34 -177.1(3)
C33 C34 C45 C44 -0.2(4)
C35 C34 C45 C44 179.1(3)
C33 C34 C45 C46 -178.7(3)
C35 C34 C45 C46 0.6(4)
C38 C37 C46 C45 178.4(3)
C36 C37 C46 C45 -0.8(4)
C38 C37 C46 C41 1.8(4)
C36 C37 C46 C41 -177.3(3)
C44 C45 C46 C37 -178.1(3)
C34 C45 C46 C37 0.3(4)
C44 C45 C46 C41 -1.6(4)
C34 C45 C46 C41 176.9(3)
C40 C41 C46 C37 -1.2(4)
C42 C41 C46 C37 177.1(3)
C40 C41 C46 C45 -177.8(3)
C42 C41 C46 C45 0.6(4)
